data_7048164
loop_
_publ_author_name
'J\'onsson, Helgi Freyr'
'Fiksdahl, Anne'

_publ_section_title
;
 Studies on gold-nitrone systems.
;
_journal_issue 1
_journal_name_full 'Dalton transactions (Cambridge, England : 2003)'
_journal_page_first 142
_journal_page_last 149
_journal_paper_doi 10.1039/c8dt04254c
_journal_volume 48
_journal_year 2018
_chemical_formula_moiety 'C29 H35 Au F3 N O P, F6 Sb'
_chemical_formula_sum 'C29 H35 Au F9 N O P Sb'
_chemical_formula_weight 934.26
_space_group_crystal_system monoclinic
_space_group_IT_number 15
_space_group_name_Hall '-C 2yc'
_space_group_name_H-M_alt 'C 1 2/c 1'
_symmetry_space_group_name_Hall '-C 2yc'
_symmetry_space_group_name_H-M 'C 1 2/c 1'
_atom_sites_solution_hydrogens geom
_atom_sites_solution_primary dual
_audit_block_doi 10.5517/ccdc.csd.cc1nzn09
_audit_creation_date 2017-05-02
_audit_creation_method
;
Olex2 1.2
(compiled 2017.03.28 svn.r3405 for OlexSys, GUI svn.r5335)
;
_audit_update_record
;
2017-05-09 deposited with the CCDC.
2018-11-19 downloaded from the CCDC.
;
_cell_angle_alpha 90
_cell_angle_beta 92.084(2)
_cell_angle_gamma 90
_cell_formula_units_Z 8
_cell_length_a 22.3269(18)
_cell_length_b 10.4404(8)
_cell_length_c 27.953(2)
_cell_measurement_reflns_used 9785
_cell_measurement_temperature 101(2)
_cell_measurement_theta_max 33.139
_cell_measurement_theta_min 2.263
_cell_volume 6511.6(9)
_computing_cell_refinement 'SAINT v8.37A (Bruker, 2015)'
_computing_data_collection 'APEX3 (Bruker AXS, 2016)'
_computing_data_reduction 'SAINT v8.37A (Bruker, 2016)'
_computing_molecular_graphics 'Diamond v4 (Brandenburg, 2012)'
_computing_publication_material 'Olex2 (Dolomanov et al., 2009)'
_computing_structure_refinement 'SHELXL (Sheldrick, 2015b)'
_computing_structure_solution 'SHELXT (Sheldrick, 2015a)'
_diffrn_ambient_temperature 100.73
_diffrn_detector 'Bruker PHOTON100 area detector'
_diffrn_detector_area_resol_mean 10.4167
_diffrn_detector_type 'CMOS area detector'
_diffrn_measured_fraction_theta_full 0.995
_diffrn_measured_fraction_theta_max 0.993
_diffrn_measurement_device 'three-circle diffractometer'
_diffrn_measurement_device_type 'Bruker D8 Venture, CMOS detector'
_diffrn_measurement_method '\w and \f scans'
_diffrn_radiation_probe x-ray
_diffrn_radiation_type MoK\a
_diffrn_radiation_wavelength 0.71073
_diffrn_reflns_av_R_equivalents 0.0353
_diffrn_reflns_av_unetI/netI 0.0375
_diffrn_reflns_Laue_measured_fraction_full 0.995
_diffrn_reflns_Laue_measured_fraction_max 0.993
_diffrn_reflns_limit_h_max 32
_diffrn_reflns_limit_h_min -34
_diffrn_reflns_limit_k_max 16
_diffrn_reflns_limit_k_min -15
_diffrn_reflns_limit_l_max 42
_diffrn_reflns_limit_l_min -42
_diffrn_reflns_number 37353
_diffrn_reflns_point_group_measured_fraction_full 0.995
_diffrn_reflns_point_group_measured_fraction_max 0.993
_diffrn_reflns_theta_full 25.242
_diffrn_reflns_theta_max 33.185
_diffrn_reflns_theta_min 2.284
_diffrn_source 'microfocus sealed X-ray tube'
_diffrn_standards_number 0
_exptl_absorpt_coefficient_mu 5.455
_exptl_absorpt_correction_T_max 0.7213
_exptl_absorpt_correction_T_min 0.3357
_exptl_absorpt_correction_type multi-scan
_exptl_absorpt_process_details
'SADABS-2016/2 (Bruker,2016/2) was used for absorption correction. wR2(int) was 0.1231 before and 0.0574 after correction. The Ratio of minimum to maximum transmission is 0.4654. The \l/2 correction factor is Not present.'
_exptl_crystal_colour colourless
_exptl_crystal_density_diffrn 1.906
_exptl_crystal_description prism
_exptl_crystal_F_000 3600
_exptl_crystal_size_max 0.2
_exptl_crystal_size_mid 0.08
_exptl_crystal_size_min 0.07
_exptl_transmission_factor_max 1.0000
_exptl_transmission_factor_min 0.4654
_refine_diff_density_max 4.902
_refine_diff_density_min -4.397
_refine_diff_density_rms 0.188
_refine_ls_extinction_method none
_refine_ls_goodness_of_fit_ref 1.029
_refine_ls_hydrogen_treatment constr
_refine_ls_matrix_type full
_refine_ls_number_parameters 395
_refine_ls_number_reflns 12367
_refine_ls_number_restraints 0
_refine_ls_restrained_S_all 1.029
_refine_ls_R_factor_all 0.0437
_refine_ls_R_factor_gt 0.0364
_refine_ls_shift/su_max 0.006
_refine_ls_shift/su_mean 0.000
_refine_ls_structure_factor_coef Fsqd
_refine_ls_weighting_details 'w=1/[\s^2^(Fo^2^)+(0.0496P)^2^+37.4109P] where P=(Fo^2^+2Fc^2^)/3'
_refine_ls_weighting_scheme calc
_refine_ls_wR_factor_gt 0.0907
_refine_ls_wR_factor_ref 0.0946
_reflns_Friedel_coverage 0.000
_reflns_number_gt 10885
_reflns_number_total 12367
_reflns_threshold_expression 'I > 2\s(I)'
_cod_data_source_file c8dt04254c2.cif
_cod_data_source_block hfj-42
_cod_depositor_comments 'Adding full bibliography for 7048160--7048168.cif.'
_cod_database_code 7048164
_shelx_shelxl_version_number 2014/7
_shelx_space_group_comment
;
The symmetry employed for this shelxl refinement is uniquely defined
by the following loop, which should always be used as a source of
symmetry information in preference to the above space-group names.
They are only intended as comments.
;
_shelx_estimated_absorpt_t_max 0.701
_shelx_estimated_absorpt_t_min 0.408
_olex2_refinement_description
;
1. Fixed Uiso
 At 1.2 times of:
  All C(H) groups
 At 1.5 times of:
  All C(H,H,H) groups
2.a Aromatic/amide H refined with riding coordinates:
 C00I(H00I), C00J(H00J), C00N(H00N), C00O(H00O), C00P(H00P), C00Q(H00Q),
 C00R(H00R), C00U(H00U), C00V(H00V), C00W(H00W), C00X(H00X), C00Z(H00Z),
 C011(H011), C012(H012)
2.b Idealised Me refined as rotating group:
 C00Y(H00A,H00B,H00C), C010(H01A,H01B,H01C), C013(H01D,H01E,H01F), C014(H01G,
 H01H,H01I), C015(H01J,H01K,H01L), C016(H01M,H01N,H01O), C017(H01P,H01Q,H01R)
;
_olex2_submission_special_instructions 'No special instructions were received'

loop_
_space_group_symop_operation_xyz
'x, y, z'
'-x, y, -z+1/2'
'x+1/2, y+1/2, z'
'-x+1/2, y+1/2, -z+1/2'
'-x, -y, -z'
'x, -y, z-1/2'
'-x+1/2, -y+1/2, -z'
'x+1/2, -y+1/2, z-1/2'

loop_
_atom_site_label
_atom_site_type_symbol
_atom_site_fract_x
_atom_site_fract_y
_atom_site_fract_z
_atom_site_U_iso_or_equiv
_atom_site_adp_type
_atom_site_occupancy
_atom_site_site_symmetry_order
_atom_site_calc_flag
_atom_site_refinement_flags_posn
Au01 Au 0.65050(2) 0.71447(2) 0.40102(2) 0.01284(4) Uani 1 1 d .
Sb02 Sb 0.80636(2) 0.31014(2) 0.41208(2) 0.02321(6) Uani 1 1 d .
P003 P 0.65560(4) 0.73577(8) 0.32167(3) 0.01487(14) Uani 1 1 d .
F004 F 0.76523(16) 0.1557(3) 0.41110(11) 0.0470(7) Uani 1 1 d .
O005 O 0.65176(11) 0.6879(2) 0.47517(8) 0.0161(4) Uani 1 1 d .
F006 F 0.80531(18) 0.3089(3) 0.48002(10) 0.0492(8) Uani 1 1 d .
F007 F 0.73482(14) 0.4017(3) 0.41142(11) 0.0511(8) Uani 1 1 d .
F008 F 0.42641(16) 0.3339(5) 0.34633(11) 0.0683(12) Uani 1 1 d .
F009 F 0.80658(18) 0.3158(4) 0.34604(10) 0.0542(9) Uani 1 1 d .
N00A N 0.67489(12) 0.5759(3) 0.49026(9) 0.0155(5) Uani 1 1 d .
F00B F 0.87829(17) 0.2200(4) 0.41661(17) 0.0644(11) Uani 1 1 d .
F00C F 0.4073(2) 0.2138(5) 0.4034(2) 0.105(2) Uani 1 1 d .
F00D F 0.84894(17) 0.4646(3) 0.41511(14) 0.0630(10) Uani 1 1 d .
C00E C 0.61976(14) 0.8798(3) 0.29646(11) 0.0186(6) Uani 1 1 d .
C00F C 0.57842(14) 0.9545(3) 0.37618(11) 0.0171(5) Uani 1 1 d .
C00G C 0.59041(14) 0.9709(3) 0.32437(12) 0.0196(6) Uani 1 1 d .
C00H C 0.48117(15) 0.3716(4) 0.41797(12) 0.0211(6) Uani 1 1 d .
C00I C 0.64787(15) 0.4677(3) 0.48544(11) 0.0164(5) Uani 1 1 d .
H00I H 0.6683 0.3953 0.4986 0.020 Uiso 1 1 calc R
C00J C 0.61942(16) 0.9980(3) 0.41167(13) 0.0211(6) Uani 1 1 d .
H00J H 0.6552 1.0395 0.4028 0.025 Uiso 1 1 calc R
C00K C 0.58951(15) 0.4434(3) 0.46213(11) 0.0163(5) Uani 1 1 d .
F00L F 0.37805(15) 0.4012(5) 0.40407(18) 0.0948(19) Uani 1 1 d .
C00M C 0.42362(18) 0.3320(4) 0.39294(15) 0.0296(8) Uani 1 1 d .
C00N C 0.52466(18) 0.2790(3) 0.42842(14) 0.0240(7) Uani 1 1 d .
H00N H 0.5175 0.1918 0.4202 0.029 Uiso 1 1 calc R
C00O C 0.49115(15) 0.4993(3) 0.42961(11) 0.0195(6) Uani 1 1 d .
H00O H 0.4611 0.5615 0.4224 0.023 Uiso 1 1 calc R
C00P C 0.62486(16) 0.9038(4) 0.24732(12) 0.0250(7) Uani 1 1 d .
H00P H 0.6440 0.8421 0.2281 0.030 Uiso 1 1 calc R
C00Q C 0.57820(17) 0.3149(3) 0.45080(14) 0.0230(7) Uani 1 1 d .
H00Q H 0.6076 0.2518 0.4586 0.028 Uiso 1 1 calc R
C00R C 0.52492(15) 0.8982(3) 0.38983(13) 0.0210(6) Uani 1 1 d .
H00R H 0.4962 0.8711 0.3660 0.025 Uiso 1 1 calc R
C00S C 0.73753(15) 0.7524(4) 0.30961(12) 0.0212(6) Uani 1 1 d .
C00T C 0.61683(17) 0.5955(4) 0.29259(13) 0.0252(7) Uani 1 1 d .
C00U C 0.60278(17) 1.0151(5) 0.22596(14) 0.0306(9) Uani 1 1 d .
H00U H 0.6062 1.0286 0.1926 0.037 Uiso 1 1 calc R
C00V C 0.54529(15) 0.5359(3) 0.45181(11) 0.0169(5) Uani 1 1 d .
H00V H 0.5523 0.6231 0.4599 0.020 Uiso 1 1 calc R
C00W C 0.57561(19) 1.1063(5) 0.25404(16) 0.0347(9) Uani 1 1 d .
H00W H 0.5612 1.1839 0.2401 0.042 Uiso 1 1 calc R
C00X C 0.56955(19) 1.0841(4) 0.30250(15) 0.0306(8) Uani 1 1 d .
H00X H 0.5508 1.1471 0.3214 0.037 Uiso 1 1 calc R
C00Y C 0.55260(19) 0.5993(5) 0.30999(15) 0.0331(9) Uani 1 1 d .
H00A H 0.5534 0.5971 0.3451 0.050 Uiso 1 1 calc GR
H00B H 0.5303 0.5251 0.2973 0.050 Uiso 1 1 calc GR
H00C H 0.5330 0.6783 0.2987 0.050 Uiso 1 1 calc GR
C00Z C 0.55499(19) 0.9208(4) 0.47295(13) 0.0262(7) Uani 1 1 d .
H00Z H 0.5476 0.9071 0.5058 0.031 Uiso 1 1 calc R
C010 C 0.75496(18) 0.8885(4) 0.32433(19) 0.0344(9) Uani 1 1 d .
H01A H 0.7365 0.9496 0.3016 0.052 Uiso 1 1 calc GR
H01B H 0.7986 0.8975 0.3243 0.052 Uiso 1 1 calc GR
H01C H 0.7409 0.9060 0.3565 0.052 Uiso 1 1 calc GR
C011 C 0.60782(18) 0.9807(4) 0.45977(13) 0.0261(7) Uani 1 1 d .
H011 H 0.6359 1.0097 0.4837 0.031 Uiso 1 1 calc R
C012 C 0.51333(17) 0.8815(4) 0.43792(13) 0.0243(7) Uani 1 1 d .
H012 H 0.4768 0.8430 0.4468 0.029 Uiso 1 1 calc R
C013 C 0.77360(16) 0.6600(4) 0.34221(14) 0.0269(7) Uani 1 1 d .
H01D H 0.7644 0.6763 0.3757 0.040 Uiso 1 1 calc GR
H01E H 0.8165 0.6731 0.3379 0.040 Uiso 1 1 calc GR
H01F H 0.7629 0.5715 0.3339 0.040 Uiso 1 1 calc GR
C014 C 0.6482(2) 0.4725(4) 0.3103(2) 0.0434(12) Uani 1 1 d .
H01G H 0.6889 0.4695 0.2983 0.065 Uiso 1 1 calc GR
H01H H 0.6256 0.3978 0.2986 0.065 Uiso 1 1 calc GR
H01I H 0.6502 0.4717 0.3454 0.065 Uiso 1 1 calc GR
C015 C 0.7549(2) 0.7286(6) 0.25781(16) 0.0423(12) Uani 1 1 d .
H01J H 0.7426 0.6420 0.2481 0.063 Uiso 1 1 calc GR
H01K H 0.7984 0.7371 0.2555 0.063 Uiso 1 1 calc GR
H01L H 0.7348 0.7914 0.2367 0.063 Uiso 1 1 calc GR
C016 C 0.73460(17) 0.5864(4) 0.51372(14) 0.0258(7) Uani 1 1 d .
H01M H 0.7635 0.6145 0.4903 0.039 Uiso 1 1 calc GR
H01N H 0.7467 0.5027 0.5267 0.039 Uiso 1 1 calc GR
H01O H 0.7334 0.6489 0.5398 0.039 Uiso 1 1 calc GR
C017 C 0.6131(2) 0.5961(5) 0.23779(15) 0.0383(11) Uani 1 1 d .
H01P H 0.5879 0.6676 0.2266 0.057 Uiso 1 1 calc GR
H01Q H 0.5957 0.5152 0.2262 0.057 Uiso 1 1 calc GR
H01R H 0.6534 0.6059 0.2255 0.057 Uiso 1 1 calc GR

loop_
_atom_site_aniso_label
_atom_site_aniso_U_11
_atom_site_aniso_U_22
_atom_site_aniso_U_33
_atom_site_aniso_U_23
_atom_site_aniso_U_13
_atom_site_aniso_U_12
Au01 0.01525(6) 0.01201(5) 0.01131(5) 0.00103(3) 0.00125(4) 0.00016(3)
Sb02 0.02852(12) 0.02053(11) 0.02025(10) 0.00450(8) -0.00368(9) 0.00107(8)
P003 0.0139(3) 0.0190(4) 0.0118(3) 0.0009(3) 0.0016(3) 0.0006(3)
F004 0.065(2) 0.0305(14) 0.0451(16) -0.0005(12) -0.0005(14) -0.0201(13)
O005 0.0245(11) 0.0104(9) 0.0133(9) 0.0007(7) -0.0004(8) 0.0041(8)
F006 0.090(3) 0.0352(14) 0.0218(12) 0.0029(10) -0.0071(14) 0.0088(15)
F007 0.0489(17) 0.059(2) 0.0461(17) 0.0174(15) 0.0157(14) 0.0259(15)
F008 0.0440(18) 0.132(4) 0.0284(15) -0.0106(19) -0.0096(13) -0.020(2)
F009 0.082(3) 0.061(2) 0.0200(12) 0.0037(13) 0.0175(14) 0.0038(18)
N00A 0.0188(12) 0.0139(11) 0.0137(11) 0.0024(8) 0.0000(9) -0.0001(9)
F00B 0.0399(18) 0.066(3) 0.087(3) 0.013(2) 0.0006(19) 0.0220(16)
F00C 0.084(3) 0.090(3) 0.136(5) 0.065(3) -0.078(3) -0.059(3)
F00D 0.070(2) 0.0333(15) 0.083(3) 0.0199(16) -0.0289(19) -0.0242(15)
C00E 0.0135(13) 0.0277(16) 0.0147(12) 0.0049(11) 0.0006(10) 0.0006(11)
C00F 0.0184(13) 0.0153(13) 0.0176(13) 0.0006(10) 0.0027(11) 0.0055(10)
C00G 0.0153(13) 0.0239(15) 0.0196(14) 0.0076(12) 0.0015(11) 0.0012(11)
C00H 0.0192(14) 0.0269(16) 0.0171(13) 0.0004(12) 0.0007(11) -0.0038(12)
C00I 0.0196(14) 0.0143(12) 0.0153(12) 0.0008(10) 0.0023(11) 0.0012(10)
C00J 0.0197(14) 0.0178(14) 0.0258(15) -0.0024(12) -0.0014(12) 0.0027(11)
C00K 0.0192(14) 0.0146(12) 0.0153(12) 0.0006(10) 0.0035(11) 0.0017(10)
F00L 0.0225(15) 0.144(4) 0.116(4) -0.083(3) -0.0113(18) 0.008(2)
C00M 0.0247(17) 0.039(2) 0.0251(17) 0.0002(16) -0.0022(14) -0.0048(15)
C00N 0.0273(17) 0.0198(15) 0.0247(16) -0.0031(12) -0.0026(14) -0.0015(12)
C00O 0.0196(14) 0.0234(15) 0.0157(13) 0.0028(11) 0.0037(11) 0.0039(12)
C00P 0.0196(15) 0.041(2) 0.0147(13) 0.0076(13) 0.0021(12) 0.0019(14)
C00Q 0.0243(16) 0.0162(14) 0.0283(17) -0.0023(12) -0.0029(13) 0.0022(12)
C00R 0.0192(14) 0.0220(15) 0.0221(15) -0.0022(12) 0.0046(12) 0.0026(12)
C00S 0.0146(13) 0.0305(16) 0.0185(14) 0.0050(13) 0.0031(11) 0.0019(12)
C00T 0.0243(16) 0.0304(18) 0.0209(15) -0.0058(13) 0.0014(13) -0.0030(14)
C00U 0.0198(16) 0.049(2) 0.0226(16) 0.0170(16) -0.0010(13) 0.0005(15)
C00V 0.0202(14) 0.0158(13) 0.0150(12) 0.0019(10) 0.0053(11) 0.0004(10)
C00W 0.0277(19) 0.041(2) 0.035(2) 0.0234(18) 0.0012(16) 0.0066(16)
C00X 0.0295(19) 0.0316(19) 0.0307(19) 0.0130(15) 0.0027(15) 0.0087(15)
C00Y 0.0270(18) 0.048(2) 0.0247(17) -0.0109(17) 0.0059(14) -0.0162(17)
C00Z 0.036(2) 0.0250(16) 0.0180(14) -0.0009(12) 0.0076(14) 0.0164(15)
C010 0.0192(16) 0.0300(19) 0.053(3) 0.0080(18) -0.0057(17) -0.0043(14)
C011 0.0329(19) 0.0214(16) 0.0236(16) -0.0049(13) -0.0044(14) 0.0110(14)
C012 0.0269(17) 0.0241(16) 0.0226(15) 0.0003(13) 0.0100(13) 0.0048(13)
C013 0.0180(15) 0.0309(19) 0.0317(19) 0.0083(15) 0.0021(14) 0.0059(13)
C014 0.052(3) 0.025(2) 0.052(3) -0.0121(19) -0.015(2) 0.0015(19)
C015 0.0217(18) 0.081(4) 0.0248(19) 0.004(2) 0.0101(15) 0.004(2)
C016 0.0241(16) 0.0227(16) 0.0300(18) 0.0059(13) -0.0095(14) -0.0027(13)
C017 0.033(2) 0.060(3) 0.0216(17) -0.0166(19) 0.0029(15) -0.010(2)

loop_
_atom_type_symbol
_atom_type_description
_atom_type_scat_dispersion_real
_atom_type_scat_dispersion_imag
_atom_type_scat_source
C C 0.0033 0.0016 'International Tables Vol C Tables 4.2.6.8 and 6.1.1.4'
H H 0.0000 0.0000 'International Tables Vol C Tables 4.2.6.8 and 6.1.1.4'
Au Au -2.0133 8.8022 'International Tables Vol C Tables 4.2.6.8 and 6.1.1.4'
F F 0.0171 0.0103 'International Tables Vol C Tables 4.2.6.8 and 6.1.1.4'
N N 0.0061 0.0033 'International Tables Vol C Tables 4.2.6.8 and 6.1.1.4'
O O 0.0106 0.0060 'International Tables Vol C Tables 4.2.6.8 and 6.1.1.4'
P P 0.1023 0.0942 'International Tables Vol C Tables 4.2.6.8 and 6.1.1.4'
Sb Sb -0.5866 1.5461 'International Tables Vol C Tables 4.2.6.8 and 6.1.1.4'

loop_
_geom_angle_atom_site_label_1
_geom_angle_atom_site_label_2
_geom_angle_atom_site_label_3
_geom_angle
O005 Au01 P003 175.85(7)
F004 Sb02 F006 89.12(14)
F004 Sb02 F007 91.26(16)
F004 Sb02 F00B 89.25(17)
F004 Sb02 F00D 178.08(15)
F007 Sb02 F006 88.38(15)
F007 Sb02 F00B 176.65(18)
F007 Sb02 F00D 89.57(17)
F009 Sb02 F004 91.84(15)
F009 Sb02 F006 178.47(15)
F009 Sb02 F007 90.41(16)
F009 Sb02 F00B 92.88(19)
F009 Sb02 F00D 89.89(17)
F00B Sb02 F006 88.32(19)
F00B Sb02 F00D 89.83(18)
F00D Sb02 F006 89.17(16)
C00E P003 Au01 115.20(11)
C00E P003 C00S 105.63(16)
C00E P003 C00T 106.65(17)
C00S P003 Au01 105.79(11)
C00T P003 Au01 108.27(12)
C00T P003 C00S 115.60(18)
N00A O005 Au01 114.76(18)
O005 N00A C016 114.1(3)
C00I N00A O005 124.0(3)
C00I N00A C016 121.8(3)
C00G C00E P003 123.2(2)
C00P C00E P003 118.2(3)
C00P C00E C00G 118.5(3)
C00J C00F C00G 120.9(3)
C00R C00F C00G 119.9(3)
C00R C00F C00J 119.1(3)
C00E C00G C00F 124.3(3)
C00X C00G C00E 118.8(3)
C00X C00G C00F 116.9(3)
C00N C00H C00M 119.1(3)
C00O C00H C00M 120.1(3)
C00O C00H C00N 120.8(3)
N00A C00I H00I 116.3
N00A C00I C00K 127.5(3)
C00K C00I H00I 116.3
C00F C00J H00J 119.9
C011 C00J C00F 120.2(3)
C011 C00J H00J 119.9
C00Q C00K C00I 114.8(3)
C00Q C00K C00V 119.6(3)
C00V C00K C00I 125.6(3)
F008 C00M F00C 104.9(5)
F008 C00M C00H 113.0(3)
F00C C00M C00H 113.1(4)
F00L C00M F008 107.3(4)
F00L C00M F00C 104.0(5)
F00L C00M C00H 113.7(4)
C00H C00N H00N 120.3
C00Q C00N C00H 119.4(3)
C00Q C00N H00N 120.3
C00H C00O H00O 120.1
C00H C00O C00V 119.8(3)
C00V C00O H00O 120.1
C00E C00P H00P 119.0
C00U C00P C00E 122.0(4)
C00U C00P H00P 119.0
C00K C00Q H00Q 119.7
C00N C00Q C00K 120.6(3)
C00N C00Q H00Q 119.7
C00F C00R H00R 119.7
C012 C00R C00F 120.6(3)
C012 C00R H00R 119.7
C010 C00S P003 106.1(3)
C010 C00S C013 107.6(3)
C010 C00S C015 109.6(4)
C013 C00S P003 109.2(2)
C015 C00S P003 115.8(3)
C015 C00S C013 108.3(3)
C00Y C00T P003 105.4(3)
C00Y C00T C014 109.9(4)
C014 C00T P003 108.4(3)
C017 C00T P003 116.0(3)
C017 C00T C00Y 107.5(3)
C017 C00T C014 109.5(4)
C00P C00U H00U 120.4
C00P C00U C00W 119.1(3)
C00W C00U H00U 120.4
C00K C00V H00V 120.1
C00O C00V C00K 119.7(3)
C00O C00V H00V 120.1
C00U C00W H00W 120.1
C00X C00W C00U 119.9(4)
C00X C00W H00W 120.1
C00G C00X H00X 119.2
C00W C00X C00G 121.6(4)
C00W C00X H00X 119.2
C00T C00Y H00A 109.5
C00T C00Y H00B 109.5
C00T C00Y H00C 109.5
H00A C00Y H00B 109.5
H00A C00Y H00C 109.5
H00B C00Y H00C 109.5
C011 C00Z H00Z 120.1
C012 C00Z H00Z 120.1
C012 C00Z C011 119.8(3)
C00S C010 H01A 109.5
C00S C010 H01B 109.5
C00S C010 H01C 109.5
H01A C010 H01B 109.5
H01A C010 H01C 109.5
H01B C010 H01C 109.5
C00J C011 C00Z 120.1(3)
C00J C011 H011 119.9
C00Z C011 H011 119.9
C00R C012 H012 119.9
C00Z C012 C00R 120.1(4)
C00Z C012 H012 119.9
C00S C013 H01D 109.5
C00S C013 H01E 109.5
C00S C013 H01F 109.5
H01D C013 H01E 109.5
H01D C013 H01F 109.5
H01E C013 H01F 109.5
C00T C014 H01G 109.5
C00T C014 H01H 109.5
C00T C014 H01I 109.5
H01G C014 H01H 109.5
H01G C014 H01I 109.5
H01H C014 H01I 109.5
C00S C015 H01J 109.5
C00S C015 H01K 109.5
C00S C015 H01L 109.5
H01J C015 H01K 109.5
H01J C015 H01L 109.5
H01K C015 H01L 109.5
N00A C016 H01M 109.5
N00A C016 H01N 109.5
N00A C016 H01O 109.5
H01M C016 H01N 109.5
H01M C016 H01O 109.5
H01N C016 H01O 109.5
C00T C017 H01P 109.5
C00T C017 H01Q 109.5
C00T C017 H01R 109.5
H01P C017 H01Q 109.5
H01P C017 H01R 109.5
H01Q C017 H01R 109.5

loop_
_geom_bond_atom_site_label_1
_geom_bond_atom_site_label_2
_geom_bond_distance
Au01 P003 2.2363(8)
Au01 O005 2.090(2)
Sb02 F004 1.855(3)
Sb02 F006 1.900(3)
Sb02 F007 1.861(3)
Sb02 F009 1.847(3)
Sb02 F00B 1.862(3)
Sb02 F00D 1.872(3)
P003 C00E 1.832(3)
P003 C00S 1.880(3)
P003 C00T 1.872(4)
O005 N00A 1.340(3)
F008 C00M 1.307(5)
N00A C00I 1.286(4)
N00A C016 1.468(4)
F00C C00M 1.323(6)
C00E C00G 1.407(5)
C00E C00P 1.405(4)
C00F C00G 1.492(5)
C00F C00J 1.401(5)
C00F C00R 1.397(5)
C00G C00X 1.402(5)
C00H C00M 1.498(5)
C00H C00N 1.394(5)
C00H C00O 1.389(5)
C00I H00I 0.9500
C00I C00K 1.458(5)
C00J H00J 0.9500
C00J C011 1.390(5)
C00K C00Q 1.399(5)
C00K C00V 1.404(4)
F00L C00M 1.295(6)
C00N H00N 0.9500
C00N C00Q 1.381(5)
C00O H00O 0.9500
C00O C00V 1.392(5)
C00P H00P 0.9500
C00P C00U 1.388(6)
C00Q H00Q 0.9500
C00R H00R 0.9500
C00R C012 1.389(5)
C00S C010 1.526(6)
C00S C013 1.536(5)
C00S C015 1.533(6)
C00T C00Y 1.532(6)
C00T C014 1.536(6)
C00T C017 1.531(5)
C00U H00U 0.9500
C00U C00W 1.388(7)
C00V H00V 0.9500
C00W H00W 0.9500
C00W C00X 1.386(6)
C00X H00X 0.9500
C00Y H00A 0.9800
C00Y H00B 0.9800
C00Y H00C 0.9800
C00Z H00Z 0.9500
C00Z C011 1.396(6)
C00Z C012 1.388(6)
C010 H01A 0.9800
C010 H01B 0.9800
C010 H01C 0.9800
C011 H011 0.9500
C012 H012 0.9500
C013 H01D 0.9800
C013 H01E 0.9800
C013 H01F 0.9800
C014 H01G 0.9800
C014 H01H 0.9800
C014 H01I 0.9800
C015 H01J 0.9800
C015 H01K 0.9800
C015 H01L 0.9800
C016 H01M 0.9800
C016 H01N 0.9800
C016 H01O 0.9800
C017 H01P 0.9800
C017 H01Q 0.9800
C017 H01R 0.9800
